data_4118694
loop_
_publ_author_name
'Btissam Najjari'
'St\'ephane Le Gac'
'Thierry Roisnel'
'Vincent Dorcet'
'Bernard Boitrel'

_publ_contact_author 'BOITREL, Bernard'
_publ_contact_author_address
;    Sciences Chimiques de Rennes
     UMR 6226 CNRS Universit\'e de Rennes 1
     Avenue du General Leclerc
     35042 Rennes, France
;
_publ_contact_author_email bernard.boitrel@univ-rennes1.fr
_publ_section_title
;
 Metal Migration Processes in Homo- and Heterobimetallic
 Bismuth(III)-Lead(II) Porphyrin Complexes: Emergence of Allosteric
 Newton's Cradle-like Devices
;
_journal_name_full 'Journal of the American Chemical Society'
_journal_page_first 16017
_journal_page_last 16032
_journal_paper_doi 10.1021/ja307349d
_journal_volume 134
_journal_year 2012
_chemical_compound_source 'synthesis as described'
_chemical_formula_moiety 'C88 H75 Bi N8 O13 Pb S3'
_chemical_formula_sum 'C88 H75 Bi N8 O13 Pb S3'
_chemical_formula_weight 1964.91
_chemical_name_systematic
;
 ?
;
_space_group_IT_number 15
_symmetry_cell_setting monoclinic
_symmetry_Int_Tables_number 15
_symmetry_space_group_name_Hall '-C 2yc'
_symmetry_space_group_name_H-M 'C 1 2/c 1'
_atom_sites_solution_hydrogens geom
_atom_sites_solution_primary direct
_atom_sites_solution_secondary difmap
_cell_angle_alpha 90
_cell_angle_beta 115.3480(10)
_cell_angle_gamma 90
_cell_formula_units_Z 8
_cell_length_a 44.3331(12)
_cell_length_b 16.6415(4)
_cell_length_c 31.6038(10)
_cell_measurement_reflns_used 9785
_cell_measurement_temperature 150(2)
_cell_measurement_theta_max 27.05
_cell_measurement_theta_min 2.55
_cell_measurement_wavelength 0.71073
_cell_volume 21071.5(10)
_computing_cell_refinement 'Bruker APEX2 (Bruker, 2006)'
_computing_data_collection 'Bruker APEX2 (Bruker, 2006)'
_computing_data_reduction 'Bruker APEX2 (Bruker, 2006)'
_computing_molecular_graphics 'Ortep-3 for Windows (Farrugia, 1997)'
_computing_publication_material
;
           WinGX publication routines (Farrugia, 1999),
           CRYSCAL (T. Roisnel, local program)
;
_computing_structure_refinement 'SHELXL-97 (Sheldrick, 1997)'
_computing_structure_solution 'SIR97 (Altomare et al., 1999))'
_diffrn_ambient_temperature 150(2)
_diffrn_detector 'CCD plate'
_diffrn_measured_fraction_theta_full 0.997
_diffrn_measured_fraction_theta_max 0.997
_diffrn_measurement_device_type 'APEXII, Bruker-AXS'
_diffrn_measurement_method 'CCD rotation images, thin slices'
_diffrn_radiation_monochromator graphite
_diffrn_radiation_probe x-ray
_diffrn_radiation_type MoK\a
_diffrn_radiation_wavelength 0.71073
_diffrn_reflns_av_R_equivalents 0.0481
_diffrn_reflns_av_unetI/netI 0.0589
_diffrn_reflns_limit_h_max 57
_diffrn_reflns_limit_h_min -57
_diffrn_reflns_limit_k_max 21
_diffrn_reflns_limit_k_min -17
_diffrn_reflns_limit_l_max 35
_diffrn_reflns_limit_l_min -40
_diffrn_reflns_number 87113
_diffrn_reflns_theta_full 27.46
_diffrn_reflns_theta_max 27.46
_diffrn_reflns_theta_min 2.94
_exptl_absorpt_coefficient_mu 3.376
_exptl_absorpt_correction_T_max 0.874
_exptl_absorpt_correction_T_min 0.663
_exptl_absorpt_correction_type multi-scan
_exptl_absorpt_process_details
;
  [Sheldrick, G.M. (2002). SADABS Bruker AXS Inc., Madison, Wisconsin, USA]
;
_exptl_crystal_colour green
_exptl_crystal_density_diffrn 1.239
_exptl_crystal_description prism
_exptl_crystal_F_000 7808
_exptl_crystal_size_max 0.21
_exptl_crystal_size_mid 0.12
_exptl_crystal_size_min 0.04
_platon_squeeze_details
;
;
_refine_diff_density_max 6.539
_refine_diff_density_min -5.602
_refine_diff_density_rms 0.133
_refine_ls_extinction_method none
_refine_ls_goodness_of_fit_ref 1.122
_refine_ls_hydrogen_treatment constr
_refine_ls_matrix_type full
_refine_ls_number_parameters 1040
_refine_ls_number_reflns 24047
_refine_ls_number_restraints 0
_refine_ls_restrained_S_all 1.122
_refine_ls_R_factor_all 0.0717
_refine_ls_R_factor_gt 0.0505
_refine_ls_shift/su_max 0.017
_refine_ls_shift/su_mean 0
_refine_ls_structure_factor_coef Fsqd
_refine_ls_weighting_details 'calc w=1/[\s^2^(Fo^2^)+(0.0643P)^2^+29.7433P] where P=(Fo^2^+2Fc^2^)/3'
_refine_ls_weighting_scheme calc
_refine_ls_wR_factor_gt 0.1262
_refine_ls_wR_factor_ref 0.1328
_reflns_number_gt 17764
_reflns_number_total 24047
_reflns_threshold_expression >2sigma(I)
_cod_data_source_file ja307349d_si_001_2.cif
_cod_data_source_block 2Bi_PbOAc
_cod_original_sg_symbol_H-M 'C 2/c'
_cod_database_code 4118694

loop_
_symmetry_equiv_pos_as_xyz
'x, y, z'
'-x, y, -z+1/2'
'x+1/2, y+1/2, z'
'-x+1/2, y+1/2, -z+1/2'
'-x, -y, -z'
'x, -y, z-1/2'
'-x+1/2, -y+1/2, -z'
'x+1/2, -y+1/2, z-1/2'

loop_
_atom_site_label
_atom_site_type_symbol
_atom_site_fract_x
_atom_site_fract_y
_atom_site_fract_z
_atom_site_U_iso_or_equiv
_atom_site_adp_type
_atom_site_occupancy
_atom_site_symmetry_multiplicity
_atom_site_calc_flag
_atom_site_refinement_flags
_atom_site_disorder_assembly
_atom_site_disorder_group
N1 N 0.17614(10) 0.5335(2) 0.60609(15) 0.0274(9) Uani 1 1 d . A .
N2 N 0.18506(10) 0.6764(3) 0.55976(16) 0.0328(10) Uani 1 1 d . A .
N3 N 0.11756(10) 0.6573(2) 0.48642(15) 0.0266(9) Uani 1 1 d . A .
N4 N 0.10922(9) 0.5145(2) 0.53317(14) 0.0240(9) Uani 1 1 d . A .
C1 C 0.20764(12) 0.5564(3) 0.63820(17) 0.0270(11) Uani 1 1 d . . .
C2 C 0.22723(11) 0.6174(3) 0.63282(18) 0.0274(11) Uani 1 1 d . . .
C3 C 0.21650(12) 0.6741(3) 0.59589(18) 0.0265(11) Uani 1 1 d . . .
C4 C 0.23636(13) 0.7352(3) 0.5899(2) 0.0385(14) Uani 1 1 d . . .
H4 H 0.2591 0.7457 0.6099 0.046 Uiso 1 1 calc R . .
C5 C 0.21738(13) 0.7760(3) 0.5507(2) 0.0401(14) Uani 1 1 d . . .
H5 H 0.2241 0.8205 0.538 0.048 Uiso 1 1 calc R . .
C6 C 0.18514(12) 0.7391(3) 0.53198(18) 0.0279(11) Uani 1 1 d . . .
C7 C 0.15806(12) 0.7628(3) 0.49034(17) 0.0245(10) Uani 1 1 d . . .
C8 C 0.12639(12) 0.7256(3) 0.46940(17) 0.0245(10) Uani 1 1 d . . .
C9 C 0.09872(12) 0.7531(3) 0.42851(19) 0.0308(12) Uani 1 1 d . . .
H9 H 0.0983 0.7992 0.4105 0.037 Uiso 1 1 calc R . .
C10 C 0.07327(13) 0.7016(3) 0.42004(19) 0.0304(12) Uani 1 1 d . . .
H10 H 0.0517 0.7043 0.3948 0.036 Uiso 1 1 calc R . .
C11 C 0.08514(12) 0.6415(3) 0.45674(17) 0.0240(10) Uani 1 1 d . . .
C12 C 0.06632(11) 0.5778(3) 0.46103(17) 0.0225(10) Uani 1 1 d . . .
C13 C 0.07713(11) 0.5220(3) 0.49785(17) 0.0229(10) Uani 1 1 d . . .
C14 C 0.05541(12) 0.4672(3) 0.50675(18) 0.0277(11) Uani 1 1 d . . .
H14 H 0.0323 0.4593 0.4874 0.033 Uiso 1 1 calc R . .
C15 C 0.07366(12) 0.4287(3) 0.54774(18) 0.0266(11) Uani 1 1 d . . .
H15 H 0.0657 0.3895 0.5624 0.032 Uiso 1 1 calc R . .
C16 C 0.10746(12) 0.4586(3) 0.56477(17) 0.0233(10) Uani 1 1 d . . .
C17 C 0.13354(12) 0.4383(3) 0.60781(18) 0.0239(10) Uani 1 1 d . . .
C18 C 0.16498(12) 0.4746(3) 0.62697(18) 0.0252(10) Uani 1 1 d . . .
C19 C 0.19108(12) 0.4579(3) 0.67325(18) 0.0278(11) Uani 1 1 d . . .
H19 H 0.1904 0.419 0.6948 0.033 Uiso 1 1 calc R . .
C20 C 0.21675(12) 0.5087(3) 0.67975(18) 0.0284(11) Uani 1 1 d . . .
H20 H 0.2372 0.5121 0.7071 0.034 Uiso 1 1 calc R . .
Bi1 Bi 0.158013(4) 0.534360(11) 0.523097(7) 0.02581(6) Uani 1 1 d . . .
C21 C 0.26216(12) 0.6271(3) 0.66995(18) 0.0269(11) Uani 1 1 d . . .
C22 C 0.27047(14) 0.6952(4) 0.6984(2) 0.0419(15) Uani 1 1 d . . .
H22 H 0.2532 0.7319 0.6953 0.05 Uiso 1 1 calc R . .
C23 C 0.30239(14) 0.7117(4) 0.7307(2) 0.0455(16) Uani 1 1 d . . .
H23 H 0.3072 0.7586 0.7496 0.055 Uiso 1 1 calc R . .
C24 C 0.32741(13) 0.6578(4) 0.7350(2) 0.0381(13) Uani 1 1 d . . .
H24 H 0.3497 0.6684 0.7569 0.046 Uiso 1 1 calc R . .
C25 C 0.32029(12) 0.5892(3) 0.70804(19) 0.0341(12) Uani 1 1 d . . .
H25 H 0.3378 0.5532 0.7113 0.041 Uiso 1 1 calc R . .
C26 C 0.28780(12) 0.5721(3) 0.67616(17) 0.0244(10) Uani 1 1 d . . .
N27 N 0.27953(10) 0.5018(3) 0.64847(15) 0.0288(9) Uani 1 1 d . . .
H27 H 0.2602 0.5017 0.6237 0.035 Uiso 1 1 calc R . .
C28 C 0.29837(13) 0.4341(3) 0.6562(2) 0.0350(13) Uani 1 1 d . . .
O29 O 0.32703(10) 0.4283(2) 0.68654(16) 0.0519(12) Uani 1 1 d . . .
C30 C 0.28191(13) 0.3645(3) 0.62414(19) 0.0321(12) Uani 1 1 d . . .
C31 C 0.30217(15) 0.3154(3) 0.6114(2) 0.0418(14) Uani 1 1 d . . .
H31 H 0.3253 0.3268 0.6226 0.05 Uiso 1 1 calc R . .
C32 C 0.28840(16) 0.2499(4) 0.5824(2) 0.0489(16) Uani 1 1 d . . .
H32 H 0.3017 0.2181 0.572 0.059 Uiso 1 1 calc R . .
C33 C 0.25533(16) 0.2315(4) 0.5690(2) 0.0472(16) Uani 1 1 d . . .
H33 H 0.2461 0.1862 0.5494 0.057 Uiso 1 1 calc R . .
C34 C 0.23491(13) 0.2772(3) 0.5831(2) 0.0330(12) Uani 1 1 d . . .
C35 C 0.24836(12) 0.3453(3) 0.61011(18) 0.0280(11) Uani 1 1 d . . .
H35 H 0.2347 0.3788 0.619 0.034 Uiso 1 1 calc R . .
C36 C 0.19915(14) 0.2516(3) 0.5696(2) 0.0349(13) Uani 1 1 d . . .
H36A H 0.1906 0.2799 0.5898 0.042 Uiso 1 1 calc R . .
H36B H 0.1986 0.1932 0.5752 0.042 Uiso 1 1 calc R . .
C41 C 0.03133(11) 0.5700(3) 0.42395(18) 0.0242(10) Uani 1 1 d . . .
C42 C 0.00763(12) 0.6296(3) 0.41984(19) 0.0286(11) Uani 1 1 d . . .
H42 H 0.0136 0.6722 0.442 0.034 Uiso 1 1 calc R . .
C43 C -0.02425(12) 0.6268(3) 0.3840(2) 0.0349(13) Uani 1 1 d . . .
H43 H -0.0401 0.6671 0.3817 0.042 Uiso 1 1 calc R . .
C44 C -0.03296(13) 0.5653(4) 0.3518(2) 0.0379(14) Uani 1 1 d . . .
H44 H -0.0547 0.5643 0.3266 0.045 Uiso 1 1 calc R . .
C45 C -0.01026(12) 0.5043(3) 0.3557(2) 0.0335(12) Uani 1 1 d . . .
H45 H -0.0165 0.462 0.3334 0.04 Uiso 1 1 calc R . .
C46 C 0.02155(11) 0.5061(3) 0.39247(18) 0.0261(11) Uani 1 1 d . . .
N47 N 0.04550(10) 0.4445(2) 0.39760(15) 0.0280(9) Uani 1 1 d . . .
H47 H 0.0667 0.4581 0.4115 0.034 Uiso 1 1 calc R . .
C48 C 0.03843(13) 0.3669(3) 0.38296(19) 0.0327(12) Uani 1 1 d . . .
O49 O 0.00988(10) 0.3411(2) 0.36067(17) 0.0517(12) Uani 1 1 d . . .
C50 C 0.06773(13) 0.3119(3) 0.3958(2) 0.0331(12) Uani 1 1 d . . .
C51 C 0.06970(14) 0.2622(4) 0.3610(2) 0.0414(14) Uani 1 1 d . . .
H51 H 0.0531 0.2659 0.3297 0.05 Uiso 1 1 calc R . .
C52 C 0.09532(17) 0.2089(4) 0.3719(2) 0.0471(16) Uani 1 1 d . . .
H52 H 0.0974 0.1783 0.3479 0.057 Uiso 1 1 calc R . .
C53 C 0.11841(16) 0.1993(3) 0.4183(2) 0.0442(15) Uani 1 1 d . . .
H53 H 0.1357 0.1605 0.4258 0.053 Uiso 1 1 calc R . .
C54 C 0.11660(14) 0.2462(3) 0.4541(2) 0.0333(12) Uani 1 1 d . . .
C55 C 0.09204(13) 0.3036(3) 0.4424(2) 0.0318(12) Uani 1 1 d . . .
H55 H 0.0914 0.338 0.466 0.038 Uiso 1 1 calc R . .
C56 C 0.14153(14) 0.2328(3) 0.5046(2) 0.0370(13) Uani 1 1 d . . .
H56A H 0.1442 0.1742 0.5105 0.044 Uiso 1 1 calc R . .
H56B H 0.1322 0.2555 0.5254 0.044 Uiso 1 1 calc R . .
C61 C 0.17604(13) 0.2698(3) 0.5179(2) 0.0329(12) Uani 1 1 d . A .
H61 H 0.1859 0.2458 0.4977 0.039 Uiso 1 1 calc R . .
C62 C 0.17220(12) 0.3609(3) 0.50920(19) 0.0302(12) Uani 1 1 d . . .
O63 O 0.17918(9) 0.3924(2) 0.47941(13) 0.0328(8) Uani 1 1 d . A .
O64 O 0.16090(9) 0.3982(2) 0.53552(13) 0.0341(9) Uani 1 1 d . A .
S1 S 0.13240(4) 0.51023(11) 0.40305(6) 0.0491(4) Uani 1 1 d . . .
O81 O 0.11557(8) 0.4923(2) 0.43419(13) 0.0312(8) Uani 1 1 d . A .
C82 C 0.1329(2) 0.4192(4) 0.3738(2) 0.0603(19) Uani 1 1 d . A .
H82A H 0.1468 0.3795 0.3967 0.09 Uiso 1 1 calc R . .
H82B H 0.142 0.4294 0.351 0.09 Uiso 1 1 calc R . .
H82C H 0.1101 0.3985 0.3575 0.09 Uiso 1 1 calc R . .
C83 C 0.1041(3) 0.5641(6) 0.3550(3) 0.106(4) Uani 1 1 d . A .
H83A H 0.0834 0.5331 0.3395 0.159 Uiso 1 1 calc R . .
H83B H 0.1138 0.5737 0.3328 0.159 Uiso 1 1 calc R . .
H83C H 0.0992 0.6157 0.3656 0.159 Uiso 1 1 calc R . .
S2A S 0.24772(5) 0.53806(12) 0.52869(7) 0.0349(4) Uani 0.687(3) 1 d P A 1
O91A O 0.22447(9) 0.5154(2) 0.55307(13) 0.0345(9) Uani 0.687(3) 1 d P A 1
C92A C 0.25313(16) 0.4466(4) 0.5045(3) 0.0475(16) Uani 0.687(3) 1 d P A 1
H92A H 0.2681 0.4115 0.5297 0.071 Uiso 0.687(3) 1 calc PR A 1
H92B H 0.2629 0.4573 0.4825 0.071 Uiso 0.687(3) 1 calc PR A 1
H92C H 0.2314 0.4202 0.488 0.071 Uiso 0.687(3) 1 calc PR A 1
C93A C 0.2206(2) 0.5865(6) 0.4767(3) 0.052(2) Uani 0.687(3) 1 d P A 1
H93A H 0.1999 0.5555 0.4617 0.078 Uiso 0.687(3) 1 calc PR A 1
H93B H 0.2314 0.5904 0.4554 0.078 Uiso 0.687(3) 1 calc PR A 1
H93C H 0.2155 0.6405 0.484 0.078 Uiso 0.687(3) 1 calc PR A 1
S2B S 0.22497(11) 0.5232(3) 0.50601(17) 0.0349(4) Uani 0.313(3) 1 d P A 2
O91B O 0.22447(9) 0.5154(2) 0.55307(13) 0.0345(9) Uani 0.313(3) 1 d P A 2
C92B C 0.25313(16) 0.4466(4) 0.5045(3) 0.0475(16) Uani 0.313(3) 1 d P A 2
H92D H 0.2418 0.3944 0.4983 0.071 Uiso 0.313(3) 1 calc PR A 2
H92E H 0.2728 0.4448 0.5348 0.071 Uiso 0.313(3) 1 calc PR A 2
H92F H 0.2601 0.4589 0.4797 0.071 Uiso 0.313(3) 1 calc PR A 2
C93B C 0.2538(5) 0.6073(13) 0.5184(8) 0.052(2) Uani 0.313(3) 1 d P A 2
H93D H 0.2432 0.6561 0.5232 0.078 Uiso 0.313(3) 1 calc PR A 2
H93E H 0.2595 0.6153 0.492 0.078 Uiso 0.313(3) 1 calc PR A 2
H93F H 0.2741 0.5958 0.5467 0.078 Uiso 0.313(3) 1 calc PR A 2
Pb2 Pb 0.128594(5) 0.689455(12) 0.585492(7) 0.03658(7) Uani 1 1 d . . .
C121 C 0.16190(12) 0.8357(3) 0.46411(18) 0.0288(11) Uani 1 1 d . . .
C122 C 0.16182(14) 0.8251(4) 0.4205(2) 0.0387(13) Uani 1 1 d . . .
H122 H 0.1621 0.7722 0.4094 0.046 Uiso 1 1 calc R . .
C123 C 0.16134(15) 0.8896(4) 0.3931(2) 0.0474(16) Uani 1 1 d . . .
H123 H 0.161 0.8813 0.3632 0.057 Uiso 1 1 calc R . .
C124 C 0.16137(15) 0.9655(4) 0.4092(2) 0.0450(16) Uani 1 1 d . . .
H124 H 0.1605 1.01 0.3899 0.054 Uiso 1 1 calc R . .
C125 C 0.16261(14) 0.9788(3) 0.4528(2) 0.0347(13) Uani 1 1 d . . .
H125 H 0.1628 1.0323 0.4634 0.042 Uiso 1 1 calc R . .
C126 C 0.16358(12) 0.9145(3) 0.4818(2) 0.0312(12) Uani 1 1 d . . .
N127 N 0.16470(11) 0.9260(3) 0.52689(16) 0.0313(10) Uani 1 1 d . . .
H127 H 0.1554 0.8893 0.5374 0.038 Uiso 1 1 calc R . .
C128 C 0.17924(16) 0.9899(3) 0.5549(2) 0.0405(14) Uani 1 1 d . . .
O129 O 0.19200(15) 1.0467(3) 0.54294(19) 0.0702(16) Uani 1 1 d . . .
C130 C 0.18042(15) 0.9893(3) 0.6026(2) 0.0360(13) Uani 1 1 d . . .
C131 C 0.17237(17) 1.0621(4) 0.6182(2) 0.0486(16) Uani 1 1 d . . .
H131 H 0.164 1.1061 0.5973 0.058 Uiso 1 1 calc R . .
C132 C 0.1766(2) 1.0695(4) 0.6640(3) 0.0564(19) Uani 1 1 d . . .
H132 H 0.1709 1.1185 0.6742 0.068 Uiso 1 1 calc R . .
C133 C 0.18894(16) 1.0064(3) 0.6951(2) 0.0441(15) Uani 1 1 d . . .
H133 H 0.1919 1.0127 0.7265 0.053 Uiso 1 1 calc R . .
C134 C 0.19725(14) 0.9328(3) 0.6807(2) 0.0337(12) Uani 1 1 d . . .
C135 C 0.19230(13) 0.9254(3) 0.6342(2) 0.0338(13) Uani 1 1 d . . .
H135 H 0.1971 0.8756 0.6237 0.041 Uiso 1 1 calc R . .
C136 C 0.20954(14) 0.8650(3) 0.7151(2) 0.0357(13) Uani 1 1 d . . .
H13A H 0.223 0.8871 0.7468 0.043 Uiso 1 1 calc R . .
H13B H 0.2242 0.8298 0.7068 0.043 Uiso 1 1 calc R . .
C141 C 0.12587(11) 0.3741(3) 0.63468(18) 0.0260(11) Uani 1 1 d . . .
C142 C 0.12116(14) 0.2963(3) 0.6175(2) 0.0376(13) Uani 1 1 d . . .
H142 H 0.1253 0.2848 0.5911 0.045 Uiso 1 1 calc R . .
C143 C 0.11063(14) 0.2343(3) 0.6374(2) 0.0422(15) Uani 1 1 d . . .
H143 H 0.1073 0.1818 0.6245 0.051 Uiso 1 1 calc R . .
C144 C 0.10521(13) 0.2503(3) 0.6758(2) 0.0371(14) Uani 1 1 d . . .
H144 H 0.0978 0.2086 0.6895 0.045 Uiso 1 1 calc R . .
C145 C 0.11039(12) 0.3269(3) 0.6952(2) 0.0326(12) Uani 1 1 d . . .
H145 H 0.1072 0.3368 0.7226 0.039 Uiso 1 1 calc R . .
C146 C 0.12039(11) 0.3895(3) 0.67436(18) 0.0255(11) Uani 1 1 d . . .
N147 N 0.12424(10) 0.4693(2) 0.69183(15) 0.0267(9) Uani 1 1 d . . .
H147 H 0.1283 0.5061 0.6749 0.032 Uiso 1 1 calc R . .
C148 C 0.12248(14) 0.4963(3) 0.73153(19) 0.0344(12) Uani 1 1 d . . .
O149 O 0.11627(15) 0.4529(3) 0.75792(18) 0.0665(15) Uani 1 1 d . . .
C150 C 0.12913(13) 0.5846(3) 0.74199(18) 0.0311(12) Uani 1 1 d . . .
C151 C 0.10861(15) 0.6240(4) 0.7578(2) 0.0399(14) Uani 1 1 d . . .
H151 H 0.0902 0.5969 0.7591 0.048 Uiso 1 1 calc R . .
C152 C 0.11505(16) 0.7035(4) 0.7719(2) 0.0431(15) Uani 1 1 d . . .
H152 H 0.1004 0.7315 0.7815 0.052 Uiso 1 1 calc R . .
C153 C 0.14271(16) 0.7423(4) 0.7719(2) 0.0403(14) Uani 1 1 d . . .
H153 H 0.1475 0.7959 0.7832 0.048 Uiso 1 1 calc R . .
C154 C 0.16354(14) 0.7034(3) 0.75563(18) 0.0318(12) Uani 1 1 d . . .
C155 C 0.15604(13) 0.6245(3) 0.73978(18) 0.0304(11) Uani 1 1 d . . .
H155 H 0.1694 0.5976 0.7274 0.036 Uiso 1 1 calc R . .
C156 C 0.19277(14) 0.7486(3) 0.7538(2) 0.0364(13) Uani 1 1 d . . .
H15A H 0.2072 0.7103 0.7469 0.044 Uiso 1 1 calc R . .
H15B H 0.2063 0.7731 0.7847 0.044 Uiso 1 1 calc R . .
C161 C 0.18082(13) 0.8146(3) 0.71626(19) 0.0304(12) Uani 1 1 d . . .
H161 H 0.1654 0.8512 0.7227 0.037 Uiso 1 1 calc R . .
C162 C 0.16162(14) 0.7754(3) 0.66920(19) 0.0307(12) Uani 1 1 d . . .
O163 O 0.13060(9) 0.7845(2) 0.64762(13) 0.0343(9) Uani 1 1 d . . .
O164 O 0.17784(10) 0.7324(2) 0.65304(14) 0.0396(9) Uani 1 1 d . . .
C171 C 0.0766(2) 0.9000(6) 0.5065(4) 0.108(4) Uani 1 1 d . . .
H17A H 0.0938 0.9364 0.5057 0.162 Uiso 1 1 calc R . .
H17B H 0.0632 0.9283 0.5196 0.162 Uiso 1 1 calc R . .
H17C H 0.0622 0.882 0.4747 0.162 Uiso 1 1 calc R . .
C172 C 0.09323(18) 0.8281(4) 0.5368(3) 0.0512(17) Uani 1 1 d . . .
O173 O 0.12436(10) 0.8221(2) 0.55211(15) 0.0395(9) Uani 1 1 d . . .
O174 O 0.07545(11) 0.7734(3) 0.54215(16) 0.0518(11) Uani 1 1 d . . .
S11 S 0.06611(3) 0.62289(8) 0.63082(5) 0.0353(3) Uani 1 1 d . . .
O181 O 0.09855(9) 0.6096(2) 0.62586(14) 0.0384(9) Uani 1 1 d . . .
C182 C 0.03394(15) 0.6215(4) 0.5724(2) 0.0519(17) Uani 1 1 d . . .
H18A H 0.0401 0.6573 0.5527 0.078 Uiso 1 1 calc R . .
H18B H 0.0129 0.6398 0.5724 0.078 Uiso 1 1 calc R . .
H18C H 0.0312 0.5666 0.56 0.078 Uiso 1 1 calc R . .
C183 C 0.06391(15) 0.7257(3) 0.6423(2) 0.0425(14) Uani 1 1 d . . .
H18D H 0.0827 0.74 0.6719 0.064 Uiso 1 1 calc R . .
H18E H 0.0429 0.7367 0.6445 0.064 Uiso 1 1 calc R . .
H18F H 0.0649 0.7577 0.6169 0.064 Uiso 1 1 calc R . .

loop_
_atom_site_aniso_label
_atom_site_aniso_U_11
_atom_site_aniso_U_22
_atom_site_aniso_U_33
_atom_site_aniso_U_23
_atom_site_aniso_U_13
_atom_site_aniso_U_12
N1 0.024(2) 0.030(2) 0.025(2) 0.0035(18) 0.0074(18) -0.0014(17)
N2 0.029(2) 0.039(3) 0.025(2) 0.004(2) 0.0057(19) -0.0085(19)
N3 0.024(2) 0.027(2) 0.026(2) 0.0046(18) 0.0081(18) -0.0029(17)
N4 0.0227(19) 0.027(2) 0.019(2) 0.0029(17) 0.0055(17) 0.0011(16)
C1 0.025(2) 0.034(3) 0.017(2) 0.001(2) 0.0040(19) 0.003(2)
C2 0.021(2) 0.033(3) 0.024(3) -0.004(2) 0.005(2) 0.000(2)
C3 0.022(2) 0.030(3) 0.024(3) -0.007(2) 0.008(2) -0.004(2)
C4 0.027(3) 0.027(3) 0.049(4) -0.001(3) 0.004(3) -0.010(2)
C5 0.034(3) 0.028(3) 0.050(4) 0.008(3) 0.010(3) -0.010(2)
C6 0.032(3) 0.029(3) 0.024(3) 0.000(2) 0.013(2) -0.006(2)
C7 0.030(2) 0.022(2) 0.023(3) -0.004(2) 0.013(2) 0.0002(19)
C8 0.031(3) 0.017(2) 0.024(3) -0.002(2) 0.012(2) -0.0031(19)
C9 0.031(3) 0.029(3) 0.031(3) 0.008(2) 0.011(2) 0.000(2)
C10 0.028(3) 0.032(3) 0.024(3) 0.010(2) 0.005(2) 0.001(2)
C11 0.026(2) 0.023(2) 0.022(3) 0.000(2) 0.008(2) 0.0023(19)
C12 0.020(2) 0.027(3) 0.019(2) -0.003(2) 0.0073(19) 0.0029(19)
C13 0.021(2) 0.025(2) 0.021(2) -0.003(2) 0.0076(19) -0.0012(18)
C14 0.025(2) 0.026(3) 0.028(3) 0.001(2) 0.008(2) -0.002(2)
C15 0.028(2) 0.024(2) 0.028(3) 0.003(2) 0.011(2) -0.005(2)
C16 0.028(2) 0.023(2) 0.019(2) -0.0024(19) 0.009(2) -0.0033(19)
C17 0.027(2) 0.020(2) 0.025(3) -0.004(2) 0.011(2) 0.0020(19)
C18 0.027(2) 0.026(3) 0.023(3) 0.006(2) 0.011(2) 0.0047(19)
C19 0.026(2) 0.033(3) 0.020(3) 0.006(2) 0.006(2) 0.007(2)
C20 0.024(2) 0.036(3) 0.021(3) -0.001(2) 0.005(2) 0.005(2)
Bi1 0.02253(9) 0.02430(10) 0.02629(11) 0.00290(8) 0.00635(7) -0.00149(7)
C21 0.025(2) 0.032(3) 0.023(3) -0.003(2) 0.010(2) -0.005(2)
C22 0.034(3) 0.050(4) 0.034(3) -0.014(3) 0.007(3) 0.005(3)
C23 0.036(3) 0.050(4) 0.037(4) -0.017(3) 0.003(3) -0.004(3)
C24 0.028(3) 0.050(3) 0.028(3) -0.005(3) 0.003(2) -0.009(2)
C25 0.022(2) 0.044(3) 0.032(3) 0.007(3) 0.008(2) -0.002(2)
C26 0.028(2) 0.029(3) 0.018(2) 0.003(2) 0.011(2) -0.003(2)
N27 0.023(2) 0.034(2) 0.026(2) 0.0008(19) 0.0070(18) 0.0017(18)
C28 0.029(3) 0.037(3) 0.034(3) 0.009(2) 0.009(2) 0.004(2)
O29 0.037(2) 0.039(2) 0.052(3) 0.003(2) -0.007(2) 0.0092(18)
C30 0.030(3) 0.033(3) 0.032(3) 0.005(2) 0.012(2) 0.005(2)
C31 0.037(3) 0.046(3) 0.044(4) 0.011(3) 0.019(3) 0.016(3)
C32 0.050(4) 0.048(4) 0.047(4) -0.004(3) 0.020(3) 0.021(3)
C33 0.054(4) 0.036(3) 0.044(4) -0.008(3) 0.013(3) 0.014(3)
C34 0.037(3) 0.024(3) 0.032(3) 0.001(2) 0.010(2) 0.008(2)
C35 0.030(3) 0.028(3) 0.026(3) 0.006(2) 0.011(2) 0.010(2)
C36 0.043(3) 0.022(3) 0.035(3) -0.003(2) 0.012(3) -0.002(2)
C41 0.024(2) 0.024(2) 0.025(3) 0.006(2) 0.011(2) -0.0023(19)
C42 0.026(2) 0.029(3) 0.030(3) 0.004(2) 0.012(2) 0.005(2)
C43 0.021(2) 0.038(3) 0.044(3) 0.010(3) 0.012(2) 0.002(2)
C44 0.021(2) 0.051(3) 0.032(3) 0.010(3) 0.002(2) 0.001(2)
C45 0.023(2) 0.040(3) 0.030(3) -0.001(2) 0.004(2) -0.007(2)
C46 0.021(2) 0.032(3) 0.025(3) 0.003(2) 0.010(2) -0.002(2)
N47 0.023(2) 0.034(2) 0.024(2) -0.0022(18) 0.0071(18) -0.0035(17)
C48 0.036(3) 0.034(3) 0.030(3) -0.009(2) 0.015(2) -0.007(2)
O49 0.031(2) 0.045(2) 0.071(3) -0.021(2) 0.016(2) -0.0102(18)
C50 0.031(3) 0.036(3) 0.033(3) -0.007(2) 0.015(2) -0.006(2)
C51 0.038(3) 0.048(3) 0.033(3) -0.009(3) 0.011(3) -0.002(3)
C52 0.064(4) 0.040(3) 0.039(4) -0.016(3) 0.023(3) 0.002(3)
C53 0.049(4) 0.032(3) 0.049(4) -0.004(3) 0.018(3) 0.005(3)
C54 0.041(3) 0.022(3) 0.037(3) -0.007(2) 0.016(3) -0.005(2)
C55 0.033(3) 0.030(3) 0.038(3) -0.007(2) 0.020(2) -0.002(2)
C56 0.040(3) 0.025(3) 0.038(3) -0.002(2) 0.009(3) -0.001(2)
C61 0.038(3) 0.021(3) 0.038(3) -0.007(2) 0.014(2) 0.001(2)
C62 0.024(2) 0.030(3) 0.031(3) -0.006(2) 0.007(2) -0.001(2)
O63 0.035(2) 0.033(2) 0.033(2) -0.0031(17) 0.0168(17) -0.0014(16)
O64 0.044(2) 0.032(2) 0.033(2) -0.0036(16) 0.0227(18) 0.0038(16)
S1 0.0529(9) 0.0573(10) 0.0485(10) -0.0137(8) 0.0326(8) -0.0121(8)
O81 0.0282(18) 0.035(2) 0.033(2) -0.0090(16) 0.0159(16) -0.0029(15)
C82 0.085(5) 0.065(5) 0.042(4) -0.015(3) 0.037(4) 0.011(4)
C83 0.187(11) 0.091(7) 0.062(6) 0.024(5) 0.075(7) 0.052(7)
S2A 0.0272(8) 0.0448(11) 0.0325(10) -0.0109(8) 0.0126(7) -0.0042(8)
O91A 0.035(2) 0.043(2) 0.027(2) -0.0002(17) 0.0147(17) 0.0111(16)
C92A 0.042(3) 0.055(4) 0.060(4) -0.016(3) 0.035(3) -0.004(3)
C93A 0.058(5) 0.059(6) 0.044(5) 0.017(4) 0.027(4) -0.001(4)
S2B 0.0272(8) 0.0448(11) 0.0325(10) -0.0109(8) 0.0126(7) -0.0042(8)
O91B 0.035(2) 0.043(2) 0.027(2) -0.0002(17) 0.0147(17) 0.0111(16)
C92B 0.042(3) 0.055(4) 0.060(4) -0.016(3) 0.035(3) -0.004(3)
C93B 0.058(5) 0.059(6) 0.044(5) 0.017(4) 0.027(4) -0.001(4)
Pb2 0.03955(12) 0.03227(12) 0.02732(12) 0.00530(9) 0.00423(9) -0.01131(9)
C121 0.027(2) 0.033(3) 0.027(3) 0.000(2) 0.011(2) -0.007(2)
C122 0.042(3) 0.047(3) 0.024(3) -0.003(3) 0.011(2) -0.009(3)
C123 0.046(3) 0.068(4) 0.029(3) 0.001(3) 0.017(3) -0.016(3)
C124 0.041(3) 0.055(4) 0.039(4) 0.023(3) 0.017(3) -0.005(3)
C125 0.040(3) 0.030(3) 0.034(3) 0.012(2) 0.015(3) 0.001(2)
C126 0.025(2) 0.032(3) 0.037(3) 0.008(2) 0.013(2) 0.000(2)
N127 0.040(2) 0.024(2) 0.034(3) 0.0056(19) 0.020(2) -0.0049(18)
C128 0.055(4) 0.028(3) 0.049(4) -0.001(3) 0.031(3) -0.005(3)
O129 0.118(5) 0.049(3) 0.072(4) -0.023(2) 0.068(4) -0.045(3)
C130 0.051(3) 0.024(3) 0.043(3) -0.008(2) 0.030(3) -0.014(2)
C131 0.073(4) 0.032(3) 0.052(4) 0.007(3) 0.037(4) 0.012(3)
C132 0.097(6) 0.034(3) 0.053(4) -0.005(3) 0.047(4) 0.010(3)
C133 0.063(4) 0.038(3) 0.041(4) -0.007(3) 0.032(3) 0.001(3)
C134 0.039(3) 0.027(3) 0.042(3) -0.005(2) 0.023(3) -0.006(2)
C135 0.040(3) 0.024(3) 0.046(4) -0.009(2) 0.026(3) -0.012(2)
C136 0.037(3) 0.030(3) 0.042(3) 0.000(2) 0.019(3) -0.007(2)
C141 0.024(2) 0.022(2) 0.028(3) 0.004(2) 0.007(2) 0.0016(19)
C142 0.049(3) 0.026(3) 0.035(3) 0.000(2) 0.016(3) 0.000(2)
C143 0.042(3) 0.024(3) 0.046(4) 0.006(3) 0.005(3) -0.001(2)
C144 0.030(3) 0.025(3) 0.044(4) 0.015(3) 0.005(3) 0.000(2)
C145 0.022(2) 0.035(3) 0.036(3) 0.017(2) 0.008(2) 0.002(2)
C146 0.018(2) 0.026(3) 0.027(3) 0.007(2) 0.005(2) 0.0022(18)
N147 0.028(2) 0.027(2) 0.025(2) 0.0046(18) 0.0118(18) -0.0010(17)
C148 0.041(3) 0.038(3) 0.025(3) 0.001(2) 0.015(2) -0.003(2)
O149 0.125(5) 0.047(3) 0.050(3) -0.001(2) 0.059(3) -0.021(3)
C150 0.039(3) 0.035(3) 0.022(3) 0.001(2) 0.015(2) -0.001(2)
C151 0.050(3) 0.046(3) 0.028(3) 0.000(3) 0.021(3) -0.005(3)
C152 0.062(4) 0.041(3) 0.041(4) -0.002(3) 0.036(3) 0.008(3)
C153 0.058(4) 0.039(3) 0.026(3) -0.002(3) 0.021(3) -0.003(3)
C154 0.041(3) 0.031(3) 0.020(3) 0.003(2) 0.010(2) -0.003(2)
C155 0.032(3) 0.038(3) 0.022(3) 0.002(2) 0.012(2) -0.001(2)
C156 0.039(3) 0.034(3) 0.030(3) 0.003(2) 0.009(2) -0.006(2)
C161 0.036(3) 0.025(3) 0.029(3) -0.003(2) 0.013(2) 0.000(2)
C162 0.045(3) 0.022(3) 0.029(3) 0.000(2) 0.019(2) -0.003(2)
O163 0.0307(19) 0.043(2) 0.029(2) -0.0056(17) 0.0133(17) -0.0012(16)
O164 0.046(2) 0.039(2) 0.036(2) -0.0112(18) 0.0185(19) 0.0082(18)
C171 0.107(8) 0.086(7) 0.147(11) 0.065(7) 0.070(8) 0.049(6)
C172 0.061(4) 0.049(4) 0.050(4) 0.008(3) 0.029(4) -0.002(3)
O173 0.049(2) 0.036(2) 0.044(3) -0.0005(18) 0.030(2) -0.0074(18)
O174 0.049(3) 0.057(3) 0.049(3) 0.010(2) 0.021(2) -0.001(2)
S11 0.0382(7) 0.0361(7) 0.0316(7) 0.0020(6) 0.0149(6) -0.0074(6)
O181 0.043(2) 0.034(2) 0.038(2) 0.0086(17) 0.0177(19) 0.0007(17)
C182 0.041(3) 0.065(4) 0.039(4) -0.004(3) 0.007(3) 0.001(3)
C183 0.042(3) 0.044(3) 0.048(4) -0.007(3) 0.025(3) -0.005(3)

loop_
_atom_type_symbol
_atom_type_description
_atom_type_scat_dispersion_real
_atom_type_scat_dispersion_imag
_atom_type_scat_source
C C 0.0033 0.0016 'International Tables Vol C Tables 4.2.6.8 and 6.1.1.4'
H H 0 0 'International Tables Vol C Tables 4.2.6.8 and 6.1.1.4'
N N 0.0061 0.0033 'International Tables Vol C Tables 4.2.6.8 and 6.1.1.4'
O O 0.0106 0.006 'International Tables Vol C Tables 4.2.6.8 and 6.1.1.4'
Pb Pb -3.3944 10.1111 'International Tables Vol C Tables 4.2.6.8 and 6.1.1.4'
Bi Bi -4.1077 10.2566 'International Tables Vol C Tables 4.2.6.8 and 6.1.1.4'
S S 0.1246 0.1234 'International Tables Vol C Tables 4.2.6.8 and 6.1.1.4'

loop_
_geom_angle_atom_site_label_1
_geom_angle_atom_site_label_2
_geom_angle_atom_site_label_3
_geom_angle
C1 N1 C18 107.5(4)
C1 N1 Bi1 124.2(3)
C18 N1 Bi1 120.4(3)
C6 N2 C3 106.0(4)
C6 N2 Bi1 121.4(3)
C3 N2 Bi1 116.2(3)
C11 N3 C8 106.4(4)
C11 N3 Bi1 118.0(3)
C8 N3 Bi1 123.7(3)
C13 N4 C16 106.5(4)
C13 N4 Bi1 124.5(3)
C16 N4 Bi1 122.1(3)
N1 C1 C2 126.7(5)
N1 C1 C20 108.6(4)
C2 C1 C20 124.6(5)
C1 C2 C3 125.4(4)
C1 C2 C21 118.2(5)
C3 C2 C21 116.3(4)
N2 C3 C4 109.7(5)
N2 C3 C2 124.6(4)
C4 C3 C2 125.7(5)
C5 C4 C3 107.9(5)
C5 C4 H4 126.1
C3 C4 H4 126.1
C4 C5 C6 106.6(5)
C4 C5 H5 126.7
C6 C5 H5 126.7
N2 C6 C7 125.5(4)
N2 C6 C5 109.8(4)
C7 C6 C5 124.7(5)
C6 C7 C8 126.5(4)
C6 C7 C121 119.0(4)
C8 C7 C121 114.5(4)
N3 C8 C7 124.6(4)
N3 C8 C9 109.9(4)
C7 C8 C9 125.5(4)
C10 C9 C8 107.3(4)
C10 C9 H9 126.3
C8 C9 H9 126.3
C9 C10 C11 107.1(4)
C9 C10 H10 126.5
C11 C10 H10 126.5
N3 C11 C12 125.4(4)
N3 C11 C10 109.4(4)
C12 C11 C10 125.2(4)
C11 C12 C13 125.4(4)
C11 C12 C41 117.0(4)
C13 C12 C41 117.6(4)
N4 C13 C12 126.5(4)
N4 C13 C14 109.1(4)
C12 C13 C14 124.2(4)
C15 C14 C13 108.1(4)
C15 C14 H14 126
C13 C14 H14 126
C14 C15 C16 107.0(4)
C14 C15 H15 126.5
C16 C15 H15 126.5
N4 C16 C17 125.7(4)
N4 C16 C15 109.3(4)
C17 C16 C15 124.9(4)
C18 C17 C16 125.0(5)
C18 C17 C141 119.4(4)
C16 C17 C141 115.6(4)
N1 C18 C17 126.4(4)
N1 C18 C19 108.8(4)
C17 C18 C19 124.8(5)
C20 C19 C18 106.7(4)
C20 C19 H19 126.6
C18 C19 H19 126.6
C19 C20 C1 108.4(4)
C19 C20 H20 125.8
C1 C20 H20 125.8
O64 Bi1 N4 79.88(13)
O64 Bi1 N1 80.70(13)
N4 Bi1 N1 75.30(14)
O64 Bi1 N3 144.94(13)
N4 Bi1 N3 71.07(13)
N1 Bi1 N3 109.41(14)
O64 Bi1 N2 144.66(13)
N4 Bi1 N2 109.53(14)
N1 Bi1 N2 69.70(14)
N3 Bi1 N2 66.42(13)
O64 Bi1 O91A 81.47(12)
N4 Bi1 O91A 150.33(13)
N1 Bi1 O91A 79.08(13)
N3 Bi1 O91A 132.78(12)
N2 Bi1 O91A 74.48(12)
O64 Bi1 O81 83.45(12)
N4 Bi1 O81 80.41(12)
N1 Bi1 O81 152.92(12)
N3 Bi1 O81 72.92(12)
N2 Bi1 O81 131.09(12)
O91A Bi1 O81 120.05(11)
C22 C21 C26 117.7(5)
C22 C21 C2 119.5(5)
C26 C21 C2 122.8(4)
C23 C22 C21 123.1(5)
C23 C22 H22 118.4
C21 C22 H22 118.4
C22 C23 C24 118.0(5)
C22 C23 H23 121
C24 C23 H23 121
C25 C24 C23 120.9(5)
C25 C24 H24 119.5
C23 C24 H24 119.5
C24 C25 C26 120.6(5)
C24 C25 H25 119.7
C26 C25 H25 119.7
C25 C26 C21 119.6(5)
C25 C26 N27 122.2(5)
C21 C26 N27 118.2(4)
C28 N27 C26 126.7(4)
C28 N27 H27 116.6
C26 N27 H27 116.6
O29 C28 N27 123.9(5)
O29 C28 C30 120.4(5)
N27 C28 C30 115.6(4)
C35 C30 C31 120.3(5)
C35 C30 C28 122.2(5)
C31 C30 C28 117.3(5)
C32 C31 C30 119.7(6)
C32 C31 H31 120.2
C30 C31 H31 120.2
C33 C32 C31 119.3(6)
C33 C32 H32 120.4
C31 C32 H32 120.4
C32 C33 C34 122.2(6)
C32 C33 H33 118.9
C34 C33 H33 118.9
C33 C34 C35 118.3(5)
C33 C34 C36 120.1(5)
C35 C34 C36 121.6(5)
C34 C35 C30 120.0(5)
C34 C35 H35 120
C30 C35 H35 120
C34 C36 C61 112.6(5)
C34 C36 H36A 109.1
C61 C36 H36A 109.1
C34 C36 H36B 109.1
C61 C36 H36B 109.1
H36A C36 H36B 107.8
C46 C41 C42 118.7(4)
C46 C41 C12 121.8(4)
C42 C41 C12 119.5(4)
C43 C42 C41 120.8(5)
C43 C42 H42 119.6
C41 C42 H42 119.6
C44 C43 C42 119.7(5)
C44 C43 H43 120.2
C42 C43 H43 120.2
C43 C44 C45 120.8(5)
C43 C44 H44 119.6
C45 C44 H44 119.6
C46 C45 C44 119.5(5)
C46 C45 H45 120.3
C44 C45 H45 120.3
C41 C46 C45 120.5(5)
C41 C46 N47 118.4(4)
C45 C46 N47 121.0(5)
C48 N47 C46 126.0(4)
C48 N47 H47 117
C46 N47 H47 117
O49 C48 N47 123.7(5)
O49 C48 C50 120.1(5)
N47 C48 C50 116.2(4)
C51 C50 C55 118.8(5)
C51 C50 C48 119.0(5)
C55 C50 C48 122.0(5)
C52 C51 C50 120.5(6)
C52 C51 H51 119.8
C50 C51 H51 119.8
C51 C52 C53 119.9(6)
C51 C52 H52 120.1
C53 C52 H52 120.1
C52 C53 C54 121.0(5)
C52 C53 H53 119.5
C54 C53 H53 119.5
C55 C54 C53 118.8(5)
C55 C54 C56 121.4(5)
C53 C54 C56 119.9(5)
C54 C55 C50 120.8(5)
C54 C55 H55 119.6
C50 C55 H55 119.6
C54 C56 C61 115.0(5)
C54 C56 H56A 108.5
C61 C56 H56A 108.5
C54 C56 H56B 108.5
C61 C56 H56B 108.5
H56A C56 H56B 107.5
C56 C61 C62 109.0(4)
C56 C61 C36 110.2(5)
C62 C61 C36 110.8(4)
C56 C61 H61 108.9
C62 C61 H61 108.9
C36 C61 H61 108.9
O63 C62 O64 125.5(5)
O63 C62 C61 120.9(5)
O64 C62 C61 113.6(5)
C62 O64 Bi1 111.8(3)
O81 S1 C83 107.4(4)
O81 S1 C82 107.0(3)
C83 S1 C82 98.6(4)
S1 O81 Bi1 107.98(18)
S1 C82 H82A 109.5
S1 C82 H82B 109.5
H82A C82 H82B 109.5
S1 C82 H82C 109.5
H82A C82 H82C 109.5
H82B C82 H82C 109.5
S1 C83 H83A 109.5
S1 C83 H83B 109.5
H83A C83 H83B 109.5
S1 C83 H83C 109.5
H83A C83 H83C 109.5
H83B C83 H83C 109.5
O91A S2A C92A 104.1(3)
O91A S2A C93A 103.8(4)
C92A S2A C93A 98.9(4)
S2A O91A Bi1 130.2(2)
S2A C92A H92A 109.5
S2A C92A H92B 109.5
H92A C92A H92B 109.5
S2A C92A H92C 109.5
H92A C92A H92C 109.5
H92B C92A H92C 109.5
S2B C93B H93D 109.5
S2B C93B H93E 109.5
H93D C93B H93E 109.5
S2B C93B H93F 109.5
H93D C93B H93F 109.5
H93E C93B H93F 109.5
O164 Pb2 O173 89.29(14)
O164 Pb2 O163 53.33(12)
O173 Pb2 O163 74.62(13)
O164 Pb2 O174 125.80(14)
O173 Pb2 O174 52.40(14)
O163 Pb2 O174 77.92(14)
O164 Pb2 O181 100.27(13)
O173 Pb2 O181 136.69(13)
O163 Pb2 O181 77.80(12)
O174 Pb2 O181 89.66(13)
O164 Pb2 C162 26.78(14)
O173 Pb2 C162 81.82(14)
O163 Pb2 C162 26.58(13)
O174 Pb2 C162 102.39(15)
O181 Pb2 C162 88.17(14)
O164 Pb2 C172 108.58(17)
O173 Pb2 C172 26.04(16)
O163 Pb2 C172 74.78(17)
O174 Pb2 C172 26.36(16)
O181 Pb2 C172 113.91(16)
C162 Pb2 C172 92.36(18)
C122 C121 C126 119.2(5)
C122 C121 C7 119.1(5)
C126 C121 C7 121.6(5)
C123 C122 C121 121.2(6)
C123 C122 H122 119.4
C121 C122 H122 119.4
C124 C123 C122 119.6(6)
C124 C123 H123 120.2
C122 C123 H123 120.2
C123 C124 C125 121.1(5)
C123 C124 H124 119.5
C125 C124 H124 119.5
C124 C125 C126 120.7(5)
C124 C125 H125 119.7
C126 C125 H125 119.7
C125 C126 C121 118.1(5)
C125 C126 N127 122.2(5)
C121 C126 N127 119.7(5)
C128 N127 C126 124.3(5)
C128 N127 H127 117.9
C126 N127 H127 117.9
O129 C128 N127 123.5(6)
O129 C128 C130 119.4(5)
N127 C128 C130 117.1(5)
C135 C130 C131 118.6(6)
C135 C130 C128 124.6(5)
C131 C130 C128 116.4(5)
C132 C131 C130 120.1(6)
C132 C131 H131 119.9
C130 C131 H131 119.9
C133 C132 C131 120.7(6)
C133 C132 H132 119.7
C131 C132 H132 119.7
C132 C133 C134 120.8(6)
C132 C133 H133 119.6
C134 C133 H133 119.6
C135 C134 C133 118.1(5)
C135 C134 C136 122.8(5)
C133 C134 C136 119.0(5)
C134 C135 C130 121.7(5)
C134 C135 H135 119.2
C130 C135 H135 119.2
C134 C136 C161 112.4(5)
C134 C136 H13A 109.1
C161 C136 H13A 109.1
C134 C136 H13B 109.1
C161 C136 H13B 109.1
H13A C136 H13B 107.9
C142 C141 C146 117.8(5)
C142 C141 C17 118.7(5)
C146 C141 C17 123.3(4)
C141 C142 C143 122.8(6)
C141 C142 H142 118.6
C143 C142 H142 118.6
C144 C143 C142 118.7(5)
C144 C143 H143 120.6
C142 C143 H143 120.6
C143 C144 C145 121.0(5)
C143 C144 H144 119.5
C145 C144 H144 119.5
C144 C145 C146 120.0(6)
C144 C145 H145 120
C146 C145 H145 120
C141 C146 C145 119.7(5)
C141 C146 N147 118.8(4)
C145 C146 N147 121.5(5)
C148 N147 C146 128.3(4)
C148 N147 H147 115.8
C146 N147 H147 115.8
O149 C148 N147 123.4(5)
O149 C148 C150 120.5(5)
N147 C148 C150 116.1(5)
C151 C150 C155 120.3(5)
C151 C150 C148 116.5(5)
C155 C150 C148 123.0(5)
C150 C151 C152 119.5(6)
C150 C151 H151 120.2
C152 C151 H151 120.2
C151 C152 C153 120.5(6)
C151 C152 H152 119.8
C153 C152 H152 119.8
C152 C153 C154 120.5(5)
C152 C153 H153 119.7
C154 C153 H153 119.7
C155 C154 C153 118.4(5)
C155 C154 C156 121.9(5)
C153 C154 C156 119.6(5)
C150 C155 C154 120.6(5)
C150 C155 H155 119.7
C154 C155 H155 119.7
C154 C156 C161 111.4(4)
C154 C156 H15A 109.3
C161 C156 H15A 109.3
C154 C156 H15B 109.3
C161 C156 H15B 109.3
H15A C156 H15B 108
C162 C161 C156 108.4(4)
C162 C161 C136 109.6(5)
C156 C161 C136 113.1(4)
C162 C161 H161 108.5
C156 C161 H161 108.5
C136 C161 H161 108.5
O163 C162 O164 121.8(5)
O163 C162 C161 120.5(5)
O164 C162 C161 117.6(5)
O163 C162 Pb2 62.7(3)
O164 C162 Pb2 59.3(3)
C161 C162 Pb2 174.8(4)
C162 O163 Pb2 90.8(3)
C162 O164 Pb2 94.0(3)
C172 C171 H17A 109.5
C172 C171 H17B 109.5
H17A C171 H17B 109.5
C172 C171 H17C 109.5
H17A C171 H17C 109.5
H17B C171 H17C 109.5
O173 C172 O174 122.5(6)
O173 C172 C171 117.6(7)
O174 C172 C171 119.6(7)
O173 C172 Pb2 57.7(3)
O174 C172 Pb2 64.7(3)
C171 C172 Pb2 172.3(6)
C172 O173 Pb2 96.2(4)
C172 O174 Pb2 88.9(4)
O181 S11 C183 107.5(2)
O181 S11 C182 105.2(3)
C183 S11 C182 97.8(3)
S11 O181 Pb2 133.3(2)
S11 C182 H18A 109.5
S11 C182 H18B 109.5
H18A C182 H18B 109.5
S11 C182 H18C 109.5
H18A C182 H18C 109.5
H18B C182 H18C 109.5
S11 C183 H18D 109.5
S11 C183 H18E 109.5
H18D C183 H18E 109.5
S11 C183 H18F 109.5
H18D C183 H18F 109.5
H18E C183 H18F 109.5

loop_
_geom_bond_atom_site_label_1
_geom_bond_atom_site_label_2
_geom_bond_distance
N1 C1 1.383(6)
N1 C18 1.386(6)
N1 Bi1 2.392(4)
N2 C6 1.365(7)
N2 C3 1.373(6)
N2 Bi1 2.679(4)
N3 C11 1.364(6)
N3 C8 1.383(6)
N3 Bi1 2.640(4)
N4 C13 1.388(6)
N4 C16 1.391(6)
N4 Bi1 2.341(4)
C1 C2 1.392(7)
C1 C20 1.436(7)
C2 C3 1.416(7)
C2 C21 1.498(6)
C3 C4 1.410(7)
C4 C5 1.345(8)
C4 H4 0.95
C5 C6 1.430(7)
C5 H5 0.95
C6 C7 1.406(7)
C7 C8 1.414(7)
C7 C121 1.519(7)
C8 C9 1.424(7)
C9 C10 1.349(7)
C9 H9 0.95
C10 C11 1.450(7)
C10 H10 0.95
C11 C12 1.391(7)
C12 C13 1.404(7)
C12 C41 1.497(6)
C13 C14 1.439(7)
C14 C15 1.359(7)
C14 H14 0.95
C15 C16 1.447(6)
C15 H15 0.95
C16 C17 1.398(7)
C17 C18 1.397(7)
C17 C141 1.491(7)
C18 C19 1.451(7)
C19 C20 1.361(7)
C19 H19 0.95
C20 H20 0.95
Bi1 O64 2.294(4)
Bi1 O91A 2.700(4)
Bi1 O81 2.720(4)
C21 C22 1.394(7)
C21 C26 1.406(7)
C22 C23 1.373(8)
C22 H22 0.95
C23 C24 1.387(8)
C23 H23 0.95
C24 C25 1.379(8)
C24 H24 0.95
C25 C26 1.389(7)
C25 H25 0.95
C26 N27 1.413(6)
N27 C28 1.360(7)
N27 H27 0.88
C28 O29 1.225(6)
C28 C30 1.506(8)
C30 C35 1.395(7)
C30 C31 1.395(8)
C31 C32 1.385(9)
C31 H31 0.95
C32 C33 1.375(9)
C32 H32 0.95
C33 C34 1.393(8)
C33 H33 0.95
C34 C35 1.391(7)
C34 C36 1.516(8)
C35 H35 0.95
C36 C61 1.541(8)
C36 H36A 0.99
C36 H36B 0.99
C41 C46 1.392(7)
C41 C42 1.410(7)
C42 C43 1.382(7)
C42 H42 0.95
C43 C44 1.378(8)
C43 H43 0.95
C44 C45 1.396(8)
C44 H44 0.95
C45 C46 1.392(7)
C45 H45 0.95
C46 N47 1.434(6)
N47 C48 1.363(6)
N47 H47 0.88
C48 O49 1.233(6)
C48 C50 1.496(7)
C50 C51 1.409(8)
C50 C55 1.412(8)
C51 C52 1.365(8)
C51 H51 0.95
C52 C53 1.391(9)
C52 H52 0.95
C53 C54 1.405(8)
C53 H53 0.95
C54 C55 1.374(7)
C54 C56 1.518(8)
C55 H55 0.95
C56 C61 1.531(7)
C56 H56A 0.99
C56 H56B 0.99
C61 C62 1.538(7)
C61 H61 1
C62 O63 1.227(7)
C62 O64 1.298(6)
S1 O81 1.498(4)
S1 C83 1.748(9)
S1 C82 1.780(7)
C82 H82A 0.98
C82 H82B 0.98
C82 H82C 0.98
C83 H83A 0.98
C83 H83B 0.98
C83 H83C 0.98
S2A O91A 1.574(4)
S2A C92A 1.765(6)
S2A C93A 1.762(9)
C92A H92A 0.98
C92A H92B 0.98
C92A H92C 0.98
C93A H93A 0.98
C93A H93B 0.98
C93A H93C 0.98
S2B C93B 1.82(2)
C93B H93D 0.98
C93B H93E 0.98
C93B H93F 0.98
Pb2 O164 2.417(4)
Pb2 O173 2.418(4)
Pb2 O163 2.493(4)
Pb2 O174 2.572(4)
Pb2 O181 2.574(4)
Pb2 C162 2.806(5)
Pb2 C172 2.843(7)
C121 C122 1.387(8)
C121 C126 1.414(7)
C122 C123 1.374(8)
C122 H122 0.95
C123 C124 1.359(9)
C123 H123 0.95
C124 C125 1.376(9)
C124 H124 0.95
C125 C126 1.396(7)
C125 H125 0.95
C126 N127 1.418(7)
N127 C128 1.356(7)
N127 H127 0.88
C128 O129 1.239(7)
C128 C130 1.488(8)
C130 C135 1.397(8)
C130 C131 1.410(8)
C131 C132 1.383(9)
C131 H131 0.95
C132 C133 1.379(9)
C132 H132 0.95
C133 C134 1.409(8)
C133 H133 0.95
C134 C135 1.396(8)
C134 C136 1.500(8)
C135 H135 0.95
C136 C161 1.538(7)
C136 H13A 0.99
C136 H13B 0.99
C141 C142 1.385(7)
C141 C146 1.399(7)
C142 C143 1.388(8)
C142 H142 0.95
C143 C144 1.359(9)
C143 H143 0.95
C144 C145 1.390(8)
C144 H144 0.95
C145 C146 1.402(7)
C145 H145 0.95
C146 N147 1.419(6)
N147 C148 1.366(7)
N147 H147 0.88
C148 O149 1.220(7)
C148 C150 1.507(8)
C150 C151 1.378(8)
C150 C155 1.392(7)
C151 C152 1.385(8)
C151 H151 0.95
C152 C153 1.385(9)
C152 H152 0.95
C153 C154 1.395(8)
C153 H153 0.95
C154 C155 1.395(7)
C154 C156 1.521(8)
C155 H155 0.95
C156 C161 1.535(7)
C156 H15A 0.99
C156 H15B 0.99
C161 C162 1.509(7)
C161 H161 1
C162 O163 1.256(6)
C162 O164 1.267(6)
C171 C172 1.512(10)
C171 H17A 0.98
C171 H17B 0.98
C171 H17C 0.98
C172 O173 1.256(8)
C172 O174 1.262(8)
S11 O181 1.528(4)
S11 C183 1.761(6)
S11 C182 1.787(6)
C182 H18A 0.98
C182 H18B 0.98
C182 H18C 0.98
C183 H18D 0.98
C183 H18E 0.98
C183 H18F 0.98

loop_
_geom_torsion_atom_site_label_1
_geom_torsion_atom_site_label_2
_geom_torsion_atom_site_label_3
_geom_torsion_atom_site_label_4
_geom_torsion
C18 N1 C1 C2 -175.9(5)
Bi1 N1 C1 C2 35.3(7)
C18 N1 C1 C20 1.7(6)
Bi1 N1 C1 C20 -147.1(3)
N1 C1 C2 C3 9.1(9)
C20 C1 C2 C3 -168.2(5)
N1 C1 C2 C21 -173.9(5)
C20 C1 C2 C21 8.8(8)
C6 N2 C3 C4 -1.0(6)
Bi1 N2 C3 C4 137.1(4)
C6 N2 C3 C2 -179.7(5)
Bi1 N2 C3 C2 -41.6(7)
C1 C2 C3 N2 -0.5(9)
C21 C2 C3 N2 -177.6(5)
C1 C2 C3 C4 -179.0(5)
C21 C2 C3 C4 3.9(8)
N2 C3 C4 C5 0.8(7)
C2 C3 C4 C5 179.5(5)
C3 C4 C5 C6 -0.2(7)
C3 N2 C6 C7 179.0(5)
Bi1 N2 C6 C7 43.5(7)
C3 N2 C6 C5 0.9(6)
Bi1 N2 C6 C5 -134.6(4)
C4 C5 C6 N2 -0.4(7)
C4 C5 C6 C7 -178.5(5)
N2 C6 C7 C8 -1.3(9)
C5 C6 C7 C8 176.5(5)
N2 C6 C7 C121 178.3(5)
C5 C6 C7 C121 -3.9(8)
C11 N3 C8 C7 179.4(5)
Bi1 N3 C8 C7 -38.9(7)
C11 N3 C8 C9 0.6(6)
Bi1 N3 C8 C9 142.3(4)
C6 C7 C8 N3 -2.2(8)
C121 C7 C8 N3 178.3(5)
C6 C7 C8 C9 176.5(5)
C121 C7 C8 C9 -3.1(7)
N3 C8 C9 C10 -0.9(6)
C7 C8 C9 C10 -179.7(5)
C8 C9 C10 C11 0.8(6)
C8 N3 C11 C12 -179.8(5)
Bi1 N3 C11 C12 35.9(6)
C8 N3 C11 C10 -0.1(6)
Bi1 N3 C11 C10 -144.3(3)
C9 C10 C11 N3 -0.5(6)
C9 C10 C11 C12 179.3(5)
N3 C11 C12 C13 3.3(8)
C10 C11 C12 C13 -176.4(5)
N3 C11 C12 C41 -178.6(5)
C10 C11 C12 C41 1.7(7)
C16 N4 C13 C12 172.8(5)
Bi1 N4 C13 C12 -36.0(7)
C16 N4 C13 C14 -2.5(5)
Bi1 N4 C13 C14 148.7(3)
C11 C12 C13 N4 -7.9(8)
C41 C12 C13 N4 174.0(5)
C11 C12 C13 C14 166.7(5)
C41 C12 C13 C14 -11.4(7)
N4 C13 C14 C15 2.0(6)
C12 C13 C14 C15 -173.4(5)
C13 C14 C15 C16 -0.7(6)
C13 N4 C16 C17 -173.9(5)
Bi1 N4 C16 C17 34.0(6)
C13 N4 C16 C15 2.0(5)
Bi1 N4 C16 C15 -150.0(3)
C14 C15 C16 N4 -0.8(6)
C14 C15 C16 C17 175.2(5)
N4 C16 C17 C18 3.9(8)
C15 C16 C17 C18 -171.4(5)
N4 C16 C17 C141 -177.7(4)
C15 C16 C17 C141 7.0(7)
C1 N1 C18 C17 175.9(5)
Bi1 N1 C18 C17 -33.9(6)
C1 N1 C18 C19 -2.3(6)
Bi1 N1 C18 C19 147.9(3)
C16 C17 C18 N1 -3.1(8)
C141 C17 C18 N1 178.5(5)
C16 C17 C18 C19 174.8(5)
C141 C17 C18 C19 -3.5(7)
N1 C18 C19 C20 2.0(6)
C17 C18 C19 C20 -176.2(5)
C18 C19 C20 C1 -0.9(6)
N1 C1 C20 C19 -0.5(6)
C2 C1 C20 C19 177.2(5)
C13 N4 Bi1 O64 -110.9(4)
C16 N4 Bi1 O64 36.1(3)
C13 N4 Bi1 N1 166.2(4)
C16 N4 Bi1 N1 -46.8(3)
C13 N4 Bi1 N3 49.3(4)
C16 N4 Bi1 N3 -163.8(4)
C13 N4 Bi1 N2 104.5(4)
C16 N4 Bi1 N2 -108.6(4)
C13 N4 Bi1 O91A -162.7(3)
C16 N4 Bi1 O91A -15.7(5)
C13 N4 Bi1 O81 -25.9(4)
C16 N4 Bi1 O81 121.1(4)
C1 N1 Bi1 O64 109.6(4)
C18 N1 Bi1 O64 -35.5(3)
C1 N1 Bi1 N4 -168.5(4)
C18 N1 Bi1 N4 46.4(3)
C1 N1 Bi1 N3 -105.2(4)
C18 N1 Bi1 N3 109.8(3)
C1 N1 Bi1 N2 -50.8(4)
C18 N1 Bi1 N2 164.1(4)
C1 N1 Bi1 O91A 26.5(4)
C18 N1 Bi1 O91A -118.5(4)
C1 N1 Bi1 O81 164.5(3)
C18 N1 Bi1 O81 19.5(5)
C11 N3 Bi1 O64 -13.7(5)
C8 N3 Bi1 O64 -151.3(3)
C11 N3 Bi1 N4 -49.3(4)
C8 N3 Bi1 N4 173.0(4)
C11 N3 Bi1 N1 -115.4(4)
C8 N3 Bi1 N1 107.0(4)
C11 N3 Bi1 N2 -171.7(4)
C8 N3 Bi1 N2 50.7(4)
C11 N3 Bi1 O91A 151.6(3)
C8 N3 Bi1 O91A 14.0(5)
C11 N3 Bi1 O81 36.1(3)
C8 N3 Bi1 O81 -101.5(4)
C6 N2 Bi1 O64 149.5(3)
C3 N2 Bi1 O64 18.2(5)
C6 N2 Bi1 N4 -110.2(4)
C3 N2 Bi1 N4 118.5(4)
C6 N2 Bi1 N1 -175.5(4)
C3 N2 Bi1 N1 53.2(4)
C6 N2 Bi1 N3 -52.3(4)
C3 N2 Bi1 N3 176.5(4)
C6 N2 Bi1 O91A 100.6(4)
C3 N2 Bi1 O91A -30.6(4)
C6 N2 Bi1 O81 -16.0(5)
C3 N2 Bi1 O81 -147.2(3)
C1 C2 C21 C22 -111.9(6)
C3 C2 C21 C22 65.3(7)
C1 C2 C21 C26 71.3(7)
C3 C2 C21 C26 -111.4(6)
C26 C21 C22 C23 2.1(9)
C2 C21 C22 C23 -174.9(6)
C21 C22 C23 C24 0.1(10)
C22 C23 C24 C25 -0.9(10)
C23 C24 C25 C26 -0.5(9)
C24 C25 C26 C21 2.7(8)
C24 C25 C26 N27 -179.0(5)
C22 C21 C26 C25 -3.4(8)
C2 C21 C26 C25 173.4(5)
C22 C21 C26 N27 178.2(5)
C2 C21 C26 N27 -4.9(7)
C25 C26 N27 C28 17.8(8)
C21 C26 N27 C28 -163.9(5)
C26 N27 C28 O29 -7.3(9)
C26 N27 C28 C30 173.5(5)
O29 C28 C30 C35 141.2(6)
N27 C28 C30 C35 -39.6(8)
O29 C28 C30 C31 -34.2(8)
N27 C28 C30 C31 145.0(5)
C35 C30 C31 C32 3.8(9)
C28 C30 C31 C32 179.3(5)
C30 C31 C32 C33 -4.0(10)
C31 C32 C33 C34 0.8(10)
C32 C33 C34 C35 2.5(9)
C32 C33 C34 C36 -176.5(6)
C33 C34 C35 C30 -2.7(8)
C36 C34 C35 C30 176.3(5)
C31 C30 C35 C34 -0.4(8)
C28 C30 C35 C34 -175.6(5)
C33 C34 C36 C61 -75.8(6)
C35 C34 C36 C61 105.2(6)
C11 C12 C41 C46 112.4(5)
C13 C12 C41 C46 -69.3(6)
C11 C12 C41 C42 -66.1(6)
C13 C12 C41 C42 112.1(5)
C46 C41 C42 C43 -2.9(8)
C12 C41 C42 C43 175.7(5)
C41 C42 C43 C44 -0.3(8)
C42 C43 C44 C45 1.9(9)
C43 C44 C45 C46 -0.3(9)
C42 C41 C46 C45 4.6(8)
C12 C41 C46 C45 -174.0(5)
C42 C41 C46 N47 -178.3(4)
C12 C41 C46 N47 3.2(7)
C44 C45 C46 C41 -3.0(8)
C44 C45 C46 N47 179.9(5)
C41 C46 N47 C48 154.6(5)
C45 C46 N47 C48 -28.3(8)
C46 N47 C48 O49 4.4(9)
C46 N47 C48 C50 -175.1(5)
O49 C48 C50 C51 48.4(8)
N47 C48 C50 C51 -132.1(5)
O49 C48 C50 C55 -126.3(6)
N47 C48 C50 C55 53.2(7)
C55 C50 C51 C52 -2.2(9)
C48 C50 C51 C52 -177.1(6)
C50 C51 C52 C53 4.5(10)
C51 C52 C53 C54 -2.5(10)
C52 C53 C54 C55 -1.7(9)
C52 C53 C54 C56 178.2(6)
C53 C54 C55 C50 4.0(8)
C56 C54 C55 C50 -175.9(5)
C51 C50 C55 C54 -2.1(8)
C48 C50 C55 C54 172.6(5)
C55 C54 C56 C61 -101.8(6)
C53 C54 C56 C61 78.3(6)
C54 C56 C61 C62 58.6(6)
C54 C56 C61 C36 -179.5(4)
C34 C36 C61 C56 172.5(4)
C34 C36 C61 C62 -66.7(6)
C56 C61 C62 O63 -115.0(6)
C36 C61 C62 O63 123.5(5)
C56 C61 C62 O64 64.3(6)
C36 C61 C62 O64 -57.3(6)
O63 C62 O64 Bi1 -3.3(6)
C61 C62 O64 Bi1 177.4(3)
N4 Bi1 O64 C62 141.7(3)
N1 Bi1 O64 C62 -141.7(3)
N3 Bi1 O64 C62 107.6(4)
N2 Bi1 O64 C62 -108.7(4)
O91A Bi1 O64 C62 -61.5(3)
O81 Bi1 O64 C62 60.3(3)
C83 S1 O81 Bi1 -131.0(4)
C82 S1 O81 Bi1 124.0(3)
O64 Bi1 O81 S1 -110.9(2)
N4 Bi1 O81 S1 168.3(2)
N1 Bi1 O81 S1 -165.3(2)
N3 Bi1 O81 S1 95.3(2)
N2 Bi1 O81 S1 60.7(3)
O91A Bi1 O81 S1 -34.7(2)
C92A S2A O91A Bi1 -99.5(3)
C93A S2A O91A Bi1 3.6(5)
O64 Bi1 O91A S2A 123.4(3)
N4 Bi1 O91A S2A 174.9(2)
N1 Bi1 O91A S2A -154.5(3)
N3 Bi1 O91A S2A -48.1(3)
N2 Bi1 O91A S2A -82.7(3)
O81 Bi1 O91A S2A 46.1(3)
C6 C7 C121 C122 112.8(6)
C8 C7 C121 C122 -67.6(6)
C6 C7 C121 C126 -71.0(7)
C8 C7 C121 C126 108.6(5)
C126 C121 C122 C123 -3.9(8)
C7 C121 C122 C123 172.4(5)
C121 C122 C123 C124 0.9(9)
C122 C123 C124 C125 1.4(9)
C123 C124 C125 C126 -0.6(9)
C124 C125 C126 C121 -2.5(8)
C124 C125 C126 N127 -179.7(5)
C122 C121 C126 C125 4.6(7)
C7 C121 C126 C125 -171.6(5)
C122 C121 C126 N127 -178.1(5)
C7 C121 C126 N127 5.7(7)
C125 C126 N127 C128 -30.6(8)
C121 C126 N127 C128 152.2(5)
C126 N127 C128 O129 2.9(10)
C126 N127 C128 C130 -175.4(5)
O129 C128 C130 C135 -127.5(7)
N127 C128 C130 C135 50.9(8)
O129 C128 C130 C131 45.2(9)
N127 C128 C130 C131 -136.5(6)
C135 C130 C131 C132 0.6(10)
C128 C130 C131 C132 -172.5(6)
C130 C131 C132 C133 0.6(11)
C131 C132 C133 C134 -0.6(11)
C132 C133 C134 C135 -0.6(9)
C132 C133 C134 C136 -178.0(6)
C133 C134 C135 C130 1.9(8)
C136 C134 C135 C130 179.2(5)
C131 C130 C135 C134 -1.9(8)
C128 C130 C135 C134 170.6(5)
C135 C134 C136 C161 -90.8(6)
C133 C134 C136 C161 86.4(6)
C18 C17 C141 C142 -112.6(6)
C16 C17 C141 C142 68.9(6)
C18 C17 C141 C146 72.9(6)
C16 C17 C141 C146 -105.5(5)
C146 C141 C142 C143 1.5(8)
C17 C141 C142 C143 -173.3(5)
C141 C142 C143 C144 -1.1(9)
C142 C143 C144 C145 -0.6(8)
C143 C144 C145 C146 1.9(8)
C142 C141 C146 C145 -0.2(7)
C17 C141 C146 C145 174.3(4)
C142 C141 C146 N147 -178.4(4)
C17 C141 C146 N147 -3.9(7)
C144 C145 C146 C141 -1.5(7)
C144 C145 C146 N147 176.7(4)
C141 C146 N147 C148 -174.9(5)
C145 C146 N147 C148 6.9(7)
C146 N147 C148 O149 -1.8(9)
C146 N147 C148 C150 177.5(4)
O149 C148 C150 C151 -42.4(8)
N147 C148 C150 C151 138.3(5)
O149 C148 C150 C155 132.5(6)
N147 C148 C150 C155 -46.8(7)
C155 C150 C151 C152 -0.4(8)
C148 C150 C151 C152 174.6(5)
C150 C151 C152 C153 -2.8(9)
C151 C152 C153 C154 3.3(9)
C152 C153 C154 C155 -0.7(8)
C152 C153 C154 C156 177.0(5)
C151 C150 C155 C154 3.1(8)
C148 C150 C155 C154 -171.6(5)
C153 C154 C155 C150 -2.5(8)
C156 C154 C155 C150 179.9(5)
C155 C154 C156 C161 108.7(6)
C153 C154 C156 C161 -68.9(7)
C154 C156 C161 C162 -61.5(6)
C154 C156 C161 C136 176.7(5)
C134 C136 C161 C162 63.1(6)
C134 C136 C161 C156 -175.8(5)
C156 C161 C162 O163 110.1(6)
C136 C161 C162 O163 -126.0(5)
C156 C161 C162 O164 -68.6(6)
C136 C161 C162 O164 55.3(6)
O164 Pb2 C162 O163 176.8(5)
O173 Pb2 C162 O163 71.9(3)
O174 Pb2 C162 O163 23.4(3)
O181 Pb2 C162 O163 -65.9(3)
C172 Pb2 C162 O163 48.0(3)
O173 Pb2 C162 O164 -104.9(3)
O163 Pb2 C162 O164 -176.8(5)
O174 Pb2 C162 O164 -153.4(3)
O181 Pb2 C162 O164 117.4(3)
C172 Pb2 C162 O164 -128.8(3)
O164 C162 O163 Pb2 3.3(5)
C161 C162 O163 Pb2 -175.3(4)
O164 Pb2 O163 C162 -1.8(3)
O173 Pb2 O163 C162 -102.7(3)
O174 Pb2 O163 C162 -156.7(3)
O181 Pb2 O163 C162 111.0(3)
C172 Pb2 O163 C162 -129.7(3)
O163 C162 O164 Pb2 -3.4(5)
C161 C162 O164 Pb2 175.3(4)
O173 Pb2 O164 C162 73.1(3)
O163 Pb2 O164 C162 1.8(3)
O174 Pb2 O164 C162 32.6(4)
O181 Pb2 O164 C162 -64.4(3)
C172 Pb2 O164 C162 55.3(4)
O164 Pb2 C172 O173 44.1(4)
O163 Pb2 C172 O173 86.0(4)
O174 Pb2 C172 O173 179.5(7)
O181 Pb2 C172 O173 154.9(3)
C162 Pb2 C172 O173 65.9(4)
O164 Pb2 C172 O174 -135.4(4)
O173 Pb2 C172 O174 -179.5(7)
O163 Pb2 C172 O174 -93.5(4)
O181 Pb2 C172 O174 -24.6(4)
C162 Pb2 C172 O174 -113.6(4)
O174 C172 O173 Pb2 0.5(7)
C171 C172 O173 Pb2 -173.0(7)
O164 Pb2 O173 C172 -138.7(4)
O163 Pb2 O173 C172 -86.7(4)
O174 Pb2 O173 C172 -0.3(4)
O181 Pb2 O173 C172 -34.4(5)
C162 Pb2 O173 C172 -112.9(4)
O173 C172 O174 Pb2 -0.5(7)
C171 C172 O174 Pb2 172.9(7)
O164 Pb2 O174 C172 55.2(5)
O173 Pb2 O174 C172 0.3(4)
O163 Pb2 O174 C172 80.1(4)
O181 Pb2 O174 C172 157.7(4)
C162 Pb2 O174 C172 69.6(4)
C183 S11 O181 Pb2 -41.6(4)
C182 S11 O181 Pb2 61.8(4)
O164 Pb2 O181 S11 112.8(3)
O173 Pb2 O181 S11 12.8(4)
O163 Pb2 O181 S11 64.1(3)
O174 Pb2 O181 S11 -13.6(3)
C162 Pb2 O181 S11 88.8(3)
C172 Pb2 O181 S11 -2.9(4)

loop_
_platon_squeeze_void_nr
_platon_squeeze_void_average_x
_platon_squeeze_void_average_y
_platon_squeeze_void_average_z
_platon_squeeze_void_volume
_platon_squeeze_void_count_electrons
_platon_squeeze_void_content
1 0.000 -0.001 -0.003 3708 643 ' '
2 0.500 0.504 0.044 3708 643 ' '
